data_7232637
loop_
_publ_author_name
'Angamuthu, Raja'
'Raje, Sakthi'

_publ_section_title
;
 Solvent-Free Synthesis and Reactivity of Nickel(II) Borohydride and
 Nickel(II) Hydride
;
_journal_name_full 'Green Chemistry'
_journal_paper_doi 10.1039/C8GC04058C
_journal_year 2019
_chemical_formula_moiety 'C28 H32 Cl2 N8 Ni2, 2(C H4 O), 2(Cl)'
_chemical_formula_sum 'C30 H40 Cl4 N8 Ni2 O2'
_chemical_formula_weight 803.92
_space_group_crystal_system monoclinic
_space_group_IT_number 12
_space_group_name_Hall '-C 2y'
_space_group_name_H-M_alt 'C 1 2/m 1'
_symmetry_space_group_name_Hall '-C 2y'
_symmetry_space_group_name_H-M 'C 1 2/m 1'
_atom_sites_solution_hydrogens mixed
_audit_creation_method SHELXL-2018/3
_audit_update_record
;
2019-03-21 deposited with the CCDC.    2019-04-18 downloaded from the CCDC.
;
_cell_angle_alpha 90
_cell_angle_beta 112.273(2)
_cell_angle_gamma 90
_cell_formula_units_Z 2
_cell_length_a 17.2098(11)
_cell_length_b 8.7962(5)
_cell_length_c 12.4668(7)
_cell_measurement_reflns_used 3417
_cell_measurement_temperature 100(2)
_cell_measurement_theta_max 28.251
_cell_measurement_theta_min 2.553
_cell_volume 1746.43(18)
_computing_cell_refinement 'Bruker Apex 2'
_computing_data_collection 'Bruker Apex 2'
_computing_data_reduction 'Bruker Saint'
_computing_molecular_graphics 'Bruker SHELXTL (Sheldrick, 2008)'
_computing_publication_material 'Bruker SHELXTL (Sheldrick, 2008)'
_computing_structure_refinement 'SHELXL-2018/3 (Sheldrick, 2018)'
_computing_structure_solution 'Shelxt (Sheldrick, 2014)'
_diffrn_ambient_temperature 100(2)
_diffrn_measured_fraction_theta_full 0.997
_diffrn_measured_fraction_theta_max 0.997
_diffrn_measurement_device_type 'Bruker Apex 2'
_diffrn_measurement_method '\w scans'
_diffrn_radiation_type MoK\a
_diffrn_radiation_wavelength 0.71073
_diffrn_reflns_av_R_equivalents 0.0460
_diffrn_reflns_av_unetI/netI 0.0489
_diffrn_reflns_Laue_measured_fraction_full 0.997
_diffrn_reflns_Laue_measured_fraction_max 0.997
_diffrn_reflns_limit_h_max 21
_diffrn_reflns_limit_h_min -22
_diffrn_reflns_limit_k_max 11
_diffrn_reflns_limit_k_min -11
_diffrn_reflns_limit_l_max 16
_diffrn_reflns_limit_l_min -16
_diffrn_reflns_number 8942
_diffrn_reflns_point_group_measured_fraction_full 0.997
_diffrn_reflns_point_group_measured_fraction_max 0.997
_diffrn_reflns_theta_full 25.500
_diffrn_reflns_theta_max 28.347
_diffrn_reflns_theta_min 2.558
_exptl_absorpt_coefficient_mu 1.425
_exptl_absorpt_correction_T_max 0.7457
_exptl_absorpt_correction_T_min 0.5688
_exptl_absorpt_correction_type multi-scan
_exptl_absorpt_process_details 'Sadabs (Sheldrick, 1996)'
_exptl_crystal_colour green-blue
_exptl_crystal_density_diffrn 1.529
_exptl_crystal_description prism
_exptl_crystal_F_000 832
_exptl_crystal_size_max 0.29
_exptl_crystal_size_mid 0.21
_exptl_crystal_size_min 0.12
_refine_diff_density_max 0.946
_refine_diff_density_min -0.592
_refine_diff_density_rms 0.089
_refine_ls_extinction_method none
_refine_ls_goodness_of_fit_ref 1.069
_refine_ls_hydrogen_treatment mixed
_refine_ls_matrix_type full
_refine_ls_number_parameters 132
_refine_ls_number_reflns 2313
_refine_ls_number_restraints 4
_refine_ls_restrained_S_all 1.070
_refine_ls_R_factor_all 0.0636
_refine_ls_R_factor_gt 0.0416
_refine_ls_shift/su_max 0.001
_refine_ls_shift/su_mean 0.000
_refine_ls_structure_factor_coef Fsqd
_refine_ls_weighting_details 'w=1/[\s^2^(Fo^2^)+(0.0347P)^2^+2.8309P] where P=(Fo^2^+2Fc^2^)/3'
_refine_ls_weighting_scheme calc
_refine_ls_wR_factor_gt 0.0825
_refine_ls_wR_factor_ref 0.0896
_reflns_Friedel_coverage 0.000
_reflns_number_gt 1800
_reflns_number_total 2313
_reflns_threshold_expression 'I > 2\s(I)'
_cod_data_source_file c8gc04058c2.cif
_cod_data_source_block '[(LH)Ni(mu-Cl)2Ni(LH)]Cl2'
_cod_original_cell_volume 1746.42(18)
_cod_database_code 7232637
_shelx_shelxl_version_number 2018/3
_shelx_space_group_comment
;
The symmetry employed for this shelxl refinement is uniquely defined
by the following loop, which should always be used as a source of
symmetry information in preference to the above space-group names.
They are only intended as comments.
;

loop_
_space_group_symop_operation_xyz
'x, y, z'
'-x, y, -z'
'x+1/2, y+1/2, z'
'-x+1/2, y+1/2, -z'
'-x, -y, -z'
'x, -y, z'
'-x+1/2, -y+1/2, -z'
'x+1/2, -y+1/2, z'

loop_
_atom_site_label
_atom_site_type_symbol
_atom_site_fract_x
_atom_site_fract_y
_atom_site_fract_z
_atom_site_U_iso_or_equiv
_atom_site_adp_type
_atom_site_occupancy
_atom_site_site_symmetry_order
_atom_site_calc_flag
_atom_site_refinement_flags_posn
_atom_site_refinement_flags_adp
_atom_site_refinement_flags_occupancy
Ni Ni 0.47307(3) 0.000000 0.62084(4) 0.01538(14) Uani 1 2 d S T P
Cl1 Cl 0.39878(5) 0.000000 0.41456(7) 0.0203(2) Uani 1 2 d S T P
Cl2 Cl 0.500000 0.500000 0.500000 0.0179(3) Uani 1 4 d S T P
Cl3 Cl 0.500000 0.500000 1.000000 0.0481(5) Uani 1 4 d S T P
N1 N 0.36518(18) 0.000000 0.6469(2) 0.0186(6) Uani 1 2 d S T P
N2 N 0.46478(15) 0.2370(2) 0.65602(18) 0.0216(5) Uani 1 1 d . . .
H2N H 0.4735(17) 0.293(3) 0.610(2) 0.025(8) Uiso 1 1 d . . .
N3 N 0.53534(18) 0.000000 0.7924(2) 0.0159(6) Uani 1 2 d S T P
C1 C 0.2175(3) 0.000000 0.6789(3) 0.0362(11) Uani 1 2 d S T P
H1A H 0.165013 0.000002 0.687596 0.043 Uiso 1 2 calc R U P
C2 C 0.25551(18) 0.1361(4) 0.6725(2) 0.0324(7) Uani 1 1 d . . .
H2A H 0.230584 0.230243 0.679118 0.039 Uiso 1 1 calc R U .
C3 C 0.33053(17) 0.1323(3) 0.6565(2) 0.0229(6) Uani 1 1 d . . .
C4 C 0.37811(19) 0.2714(3) 0.6448(3) 0.0311(7) Uani 1 1 d . . .
H4A H 0.347615 0.318893 0.568306 0.037 Uiso 1 1 calc R U .
H4B H 0.379880 0.346022 0.705183 0.037 Uiso 1 1 calc R U .
C5 C 0.5301(2) 0.2701(3) 0.7712(2) 0.0315(7) Uani 1 1 d . . .
H5A H 0.509823 0.351666 0.808824 0.038 Uiso 1 1 calc R U .
H5B H 0.581178 0.307671 0.761227 0.038 Uiso 1 1 calc R U .
C6 C 0.55207(17) 0.1327(3) 0.8483(2) 0.0200(5) Uani 1 1 d . . .
C7 C 0.58925(17) 0.1365(3) 0.9681(2) 0.0244(6) Uani 1 1 d . . .
H7A H 0.601650 0.230603 1.008500 0.029 Uiso 1 1 calc R U .
C8 C 0.6079(2) 0.000000 1.0274(3) 0.0265(9) Uani 1 2 d S T P
H8A H 0.633684 -0.000001 1.109653 0.032 Uiso 1 2 calc R U P
O1M O 0.3209(3) 0.500000 0.8302(3) 0.0728(13) Uani 1 2 d DS T P
H1M H 0.3771(16) 0.500000 0.875(5) 0.109 Uiso 1 2 d DS U P
C1M C 0.2660(3) 0.500000 0.8884(5) 0.0583(16) Uani 1 2 d DS T P
H1M1 H 0.229(2) 0.410(4) 0.864(3) 0.087 Uiso 1 1 d D U .
H1M2 H 0.292(3) 0.500000 0.980(3) 0.087 Uiso 1 2 d DS U P

loop_
_atom_site_aniso_label
_atom_site_aniso_U_11
_atom_site_aniso_U_22
_atom_site_aniso_U_33
_atom_site_aniso_U_23
_atom_site_aniso_U_13
_atom_site_aniso_U_12
Ni 0.0232(3) 0.0131(2) 0.0125(2) 0.000 0.00986(19) 0.000
Cl1 0.0230(5) 0.0257(4) 0.0143(4) 0.000 0.0094(3) 0.000
Cl2 0.0278(7) 0.0108(5) 0.0199(6) 0.000 0.0146(5) 0.000
Cl3 0.0483(10) 0.0304(8) 0.0854(13) 0.000 0.0476(10) 0.000
N1 0.0229(16) 0.0221(15) 0.0133(14) 0.000 0.0094(13) 0.000
N2 0.0375(14) 0.0148(10) 0.0180(11) 0.0040(9) 0.0168(10) 0.0003(10)
N3 0.0197(15) 0.0157(14) 0.0144(14) 0.000 0.0090(12) 0.000
C1 0.018(2) 0.064(3) 0.026(2) 0.000 0.0074(17) 0.000
C2 0.0271(15) 0.0454(18) 0.0254(14) 0.0086(13) 0.0109(12) 0.0171(14)
C3 0.0291(15) 0.0265(14) 0.0144(11) 0.0048(11) 0.0099(11) 0.0073(11)
C4 0.0474(19) 0.0195(13) 0.0360(16) 0.0101(12) 0.0265(14) 0.0125(13)
C5 0.0556(19) 0.0160(13) 0.0210(14) -0.0016(11) 0.0123(13) -0.0107(13)
C6 0.0283(14) 0.0177(12) 0.0166(12) -0.0028(10) 0.0116(11) -0.0046(11)
C7 0.0297(15) 0.0233(13) 0.0198(13) -0.0072(11) 0.0088(11) -0.0067(12)
C8 0.028(2) 0.036(2) 0.0143(17) 0.000 0.0060(16) 0.000
O1M 0.057(3) 0.119(4) 0.049(2) 0.000 0.028(2) 0.000
C1M 0.034(3) 0.093(5) 0.047(3) 0.000 0.015(3) 0.000

loop_
_atom_type_symbol
_atom_type_description
_atom_type_scat_dispersion_real
_atom_type_scat_dispersion_imag
_atom_type_scat_source
C C 0.0033 0.0016 'International Tables Vol C Tables 4.2.6.8 and 6.1.1.4'
H H 0.0000 0.0000 'International Tables Vol C Tables 4.2.6.8 and 6.1.1.4'
N N 0.0061 0.0033 'International Tables Vol C Tables 4.2.6.8 and 6.1.1.4'
O O 0.0106 0.0060 'International Tables Vol C Tables 4.2.6.8 and 6.1.1.4'
Cl Cl 0.1484 0.1585 'International Tables Vol C Tables 4.2.6.8 and 6.1.1.4'
Ni Ni 0.3393 1.1124 'International Tables Vol C Tables 4.2.6.8 and 6.1.1.4'

loop_
_geom_angle_atom_site_label_1
_geom_angle_atom_site_label_2
_geom_angle_atom_site_label_3
_geom_angle
_geom_angle_site_symmetry_1
_geom_angle_site_symmetry_3
N3 Ni N1 88.89(11) . .
N3 Ni N2 80.29(6) . .
N1 Ni N2 80.17(6) . .
N3 Ni N2 80.29(6) . 6
N1 Ni N2 80.17(6) . 6
N2 Ni N2 152.50(11) . 6
N3 Ni Cl1 179.75(9) . .
N1 Ni Cl1 91.36(8) . .
N2 Ni Cl1 99.75(6) . .
N2 Ni Cl1 99.75(6) 6 .
N3 Ni Cl1 92.25(8) . 5_656
N1 Ni Cl1 178.86(8) . 5_656
N2 Ni Cl1 100.02(6) . 5_656
N2 Ni Cl1 100.02(6) 6 5_656
Cl1 Ni Cl1 87.50(3) . 5_656
Ni Cl1 Ni 92.50(3) . 5_656
C3 N1 C3 121.6(3) . 6
C3 N1 Ni 119.21(16) . .
C3 N1 Ni 119.21(16) 6 .
C4 N2 C5 114.9(2) . .
C4 N2 Ni 108.87(16) . .
C5 N2 Ni 107.77(16) . .
C4 N2 H2N 105(2) . .
C5 N2 H2N 106.9(19) . .
Ni N2 H2N 114(2) . .
C6 N3 C6 122.1(3) . 6
C6 N3 Ni 118.79(15) . .
C6 N3 Ni 118.79(15) 6 .
C2 C1 C2 120.3(4) . 6
C2 C1 H1A 119.9 . .
C2 C1 H1A 119.9 6 .
C3 C2 C1 118.5(3) . .
C3 C2 H2A 120.8 . .
C1 C2 H2A 120.8 . .
N1 C3 C2 120.6(3) . .
N1 C3 C4 114.9(2) . .
C2 C3 C4 124.5(2) . .
N2 C4 C3 112.9(2) . .
N2 C4 H4A 109.0 . .
C3 C4 H4A 109.0 . .
N2 C4 H4B 109.0 . .
C3 C4 H4B 109.0 . .
H4A C4 H4B 107.8 . .
N2 C5 C6 112.1(2) . .
N2 C5 H5A 109.2 . .
C6 C5 H5A 109.2 . .
N2 C5 H5B 109.2 . .
C6 C5 H5B 109.2 . .
H5A C5 H5B 107.9 . .
N3 C6 C7 120.3(2) . .
N3 C6 C5 114.7(2) . .
C7 C6 C5 124.9(2) . .
C8 C7 C6 118.3(2) . .
C8 C7 H7A 120.8 . .
C6 C7 H7A 120.8 . .
C7 C8 C7 120.5(3) . 6
C7 C8 H8A 119.7 . .
C7 C8 H8A 119.7 6 .
C1M O1M H1M 117(5) . .
O1M C1M H1M1 109(2) . .
O1M C1M H1M2 118(3) . .
H1M1 C1M H1M2 107(2) . .
O1M C1M H1M1 109(2) . 6_565
H1M1 C1M H1M1 107(5) . 6_565
H1M2 C1M H1M1 107(2) . 6_565

loop_
_geom_bond_atom_site_label_1
_geom_bond_atom_site_label_2
_geom_bond_distance
_geom_bond_site_symmetry_2
Ni N3 1.996(3) .
Ni N1 2.002(3) .
Ni N2 2.146(2) .
Ni N2 2.146(2) 6
Ni Cl1 2.3990(9) .
Ni Cl1 2.4076(10) 5_656
N1 C3 1.334(3) .
N1 C3 1.334(3) 6
N2 C4 1.476(4) .
N2 C5 1.479(3) .
N2 H2N 0.82(3) .
N3 C6 1.334(3) .
N3 C6 1.334(3) 6
C1 C2 1.381(4) .
C1 C2 1.381(4) 6
C1 H1A 0.9500 .
C2 C3 1.380(4) .
C2 H2A 0.9500 .
C3 C4 1.510(4) .
C4 H4A 0.9900 .
C4 H4B 0.9900 .
C5 C6 1.501(4) .
C5 H5A 0.9900 .
C5 H5B 0.9900 .
C6 C7 1.385(3) .
C7 C8 1.383(3) .
C7 H7A 0.9500 .
C8 H8A 0.9500 .
O1M C1M 1.393(6) .
O1M H1M 0.92(2) .
C1M H1M1 0.99(3) .
C1M H1M2 1.05(3) .
C1M H1M1 0.99(3) 6_565

loop_
_geom_hbond_atom_site_label_D
_geom_hbond_atom_site_label_H
_geom_hbond_atom_site_label_A
_geom_hbond_distance_DH
_geom_hbond_distance_HA
_geom_hbond_distance_DA
_geom_hbond_angle_DHA
_geom_hbond_publ_flag
N2 H2N Cl2 0.82(3) 2.42(3) 3.225(2) 168(3) yes
C4 H4B O1M 0.99 2.55 3.475(4) 155.8 yes
C5 H5A Cl3 0.99 2.78 3.690(3) 153.4 yes
C7 H7A Cl3 0.95 2.92 3.633(3) 132.5 yes
O1M H1M Cl3 0.92(2) 2.10(2) 3.006(4) 171(6) yes

loop_
_geom_torsion_atom_site_label_1
_geom_torsion_atom_site_label_2
_geom_torsion_atom_site_label_3
_geom_torsion_atom_site_label_4
_geom_torsion
_geom_torsion_site_symmetry_1
_geom_torsion_site_symmetry_4
C2 C1 C2 C3 1.9(6) 6 .
C3 N1 C3 C2 -2.4(5) 6 .
Ni N1 C3 C2 178.9(2) . .
C3 N1 C3 C4 179.3(2) 6 .
Ni N1 C3 C4 0.6(3) . .
C1 C2 C3 N1 0.2(4) . .
C1 C2 C3 C4 178.4(3) . .
C5 N2 C4 C3 -99.9(3) . .
Ni N2 C4 C3 21.0(3) . .
N1 C3 C4 N2 -15.3(3) . .
C2 C3 C4 N2 166.5(2) . .
C4 N2 C5 C6 94.7(3) . .
Ni N2 C5 C6 -26.9(3) . .
C6 N3 C6 C7 1.1(5) 6 .
Ni N3 C6 C7 174.9(2) . .
C6 N3 C6 C5 179.2(2) 6 .
Ni N3 C6 C5 -7.0(3) . .
N2 C5 C6 N3 23.4(4) . .
N2 C5 C6 C7 -158.5(2) . .
N3 C6 C7 C8 -0.3(4) . .
C5 C6 C7 C8 -178.3(3) . .
C6 C7 C8 C7 -0.3(5) . 6
